data_8107201
loop_
_publ_author_name
'Jiang, Cheng-Jun'
'Xia, Ying-Fan'

_publ_section_title
;
 The crystal structure of
 bis(4-(6-carboxy-8-ethyl-3-fluoro-5-oxo-5,8-dihydro-1,8-naphthyridin-2-
 yl)piperazin-1-ium) adipate tetrahydrate, C36H52F2N8O14
;
_journal_issue 4
_journal_name_full 'Zeitschrift f\"ur Kristallographie - New Crystal Structures'
_journal_page_first 729
_journal_page_last 731
_journal_paper_doi 10.1515/ncrs-2022-0162
_journal_volume 237
_journal_year 2022
_chemical_formula_moiety '2(C15 H18 F N4 O3), 4(H2 O), C6 H8 O4'
_chemical_formula_sum 'C36 H52 F2 N8 O14'
_chemical_formula_weight 858.85
_space_group_crystal_system triclinic
_space_group_IT_number 2
_space_group_name_Hall '-P 1'
_space_group_name_H-M_alt 'P -1'
_atom_sites_solution_hydrogens mixed
_atom_sites_solution_primary dual
_cell_angle_alpha 103.688(2)
_cell_angle_beta 92.778(2)
_cell_angle_gamma 106.206(2)
_cell_formula_units_Z 1
_cell_length_a 6.9775(4)
_cell_length_b 9.0785(6)
_cell_length_c 16.8942(10)
_cell_measurement_reflns_used 5213
_cell_measurement_temperature 170(2)
_cell_measurement_theta_max 27.05
_cell_measurement_theta_min 2.42
_cell_volume 990.91(11)
_computing_cell_refinement 'SAINT V8.40B (Bruker Nano, Inc., 2019)'
_computing_data_collection 'Bruker Instrument Service vV6.2.14'
_computing_data_reduction 'SAINT V8.40B (Bruker Nano, Inc., 2019)'
_computing_molecular_graphics 'Olex2 (Dolomanov et al., 2009)'
_computing_publication_material 'Olex2 (Dolomanov et al., 2009)'
_computing_structure_refinement 'ShelXL (Sheldrick, 2015)'
_computing_structure_solution 'ShelXT (Sheldrick, 2015)'
_diffrn_ambient_temperature 170.0
_diffrn_measured_fraction_theta_full 0.999
_diffrn_measured_fraction_theta_max 0.996
_diffrn_measurement_device_type 'zju Bruker D8 Venture'
_diffrn_measurement_method '\f and \w scans'
_diffrn_radiation_type MoK\a
_diffrn_radiation_wavelength 0.71073
_diffrn_reflns_av_R_equivalents 0.0319
_diffrn_reflns_av_unetI/netI 0.0278
_diffrn_reflns_Laue_measured_fraction_full 0.999
_diffrn_reflns_Laue_measured_fraction_max 0.996
_diffrn_reflns_limit_h_max 7
_diffrn_reflns_limit_h_min -8
_diffrn_reflns_limit_k_max 11
_diffrn_reflns_limit_k_min -11
_diffrn_reflns_limit_l_max 21
_diffrn_reflns_limit_l_min -21
_diffrn_reflns_number 16926
_diffrn_reflns_point_group_measured_fraction_full 0.999
_diffrn_reflns_point_group_measured_fraction_max 0.996
_diffrn_reflns_theta_full 25.242
_diffrn_reflns_theta_max 27.148
_diffrn_reflns_theta_min 2.417
_diffrn_standards_number 0
_exptl_absorpt_coefficient_mu 0.117
_exptl_absorpt_correction_T_max 0.7455
_exptl_absorpt_correction_T_min 0.7157
_exptl_absorpt_correction_type multi-scan
_exptl_absorpt_process_details
;
 SADABS-2016/2 (Bruker,2016/2) was used for absorption correction.
wR2(int) was 0.1278 before and 0.0812 after correction.
The Ratio of minimum to maximum transmission is 0.9600.
The \l/2 correction factor is Not present.
;
_exptl_crystal_colour colourless
_exptl_crystal_colour_primary colourless
_exptl_crystal_density_diffrn 1.439
_exptl_crystal_description needle
_exptl_crystal_F_000 454
_exptl_crystal_size_max 0.32
_exptl_crystal_size_mid 0.04
_exptl_crystal_size_min 0.03
_refine_diff_density_max 0.290
_refine_diff_density_min -0.256
_refine_diff_density_rms 0.047
_refine_ls_extinction_coef .
_refine_ls_extinction_method none
_refine_ls_goodness_of_fit_ref 1.025
_refine_ls_hydrogen_treatment mixed
_refine_ls_matrix_type full
_refine_ls_number_parameters 282
_refine_ls_number_reflns 4372
_refine_ls_number_restraints 1
_refine_ls_restrained_S_all 1.026
_refine_ls_R_factor_all 0.0530
_refine_ls_R_factor_gt 0.0397
_refine_ls_shift/su_max 0.000
_refine_ls_shift/su_mean 0.000
_refine_ls_structure_factor_coef Fsqd
_refine_ls_weighting_details 'w=1/[\s^2^(Fo^2^)+(0.0533P)^2^+0.3002P] where P=(Fo^2^+2Fc^2^)/3'
_refine_ls_weighting_scheme calc
_refine_ls_wR_factor_gt 0.1001
_refine_ls_wR_factor_ref 0.1088
_reflns_Friedel_coverage 0.000
_reflns_Friedel_fraction_full .
_reflns_Friedel_fraction_max .
_reflns_number_gt 3462
_reflns_number_total 4372
_reflns_threshold_expression 'I > 2\f(I)'
_cod_data_source_file suppl_j_ncrs-2022-0162_suppl.cif
_cod_data_source_block mo
_cod_database_code 8107201
_shelx_space_group_comment
;
The symmetry employed for this shelxl refinement is uniquely defined
by the following loop, which should always be used as a source of
symmetry information in preference to the above space-group names.
They are only intended as comments.
;
_shelx_estimated_absorpt_t_max 0.996
_shelx_estimated_absorpt_t_min 0.963
_olex2_refinement_description
;
1. Fixed Uiso
 At 1.2 times of:
  All C(H) groups, All C(H,H) groups, All N(H,H) groups
 At 1.5 times of:
  All C(H,H,H,H) groups, All O(H) groups, All O(H,H) groups
2. Restrained distances
 O6-H6A
 0.87 with sigma of 0.02
3.a Free rotating group:
 O6(H6B), O7(H7A,H7B)
3.b Secondary CH2 refined with riding coordinates:
 N1(H1A,H1B), C1(H1C,H1D), C2(H2A,H2B), C3(H3A,H3B), C4(H4A,H4B), C13(H13A,
 H13B), C17(H17A,H17B), C18(H18A,H18B)
3.c Aromatic/amide H refined with riding coordinates:
 C7(H7), C10(H10)
3.d Idealised Me refined as rotating group:
 C14(H14A,H14B,H14C)
3.e Idealised tetrahedral OH refined as rotating group:
 O3(H3)
;

loop_
_space_group_symop_operation_xyz
'x, y, z'
'-x, -y, -z'

loop_
_atom_site_label
_atom_site_type_symbol
_atom_site_fract_x
_atom_site_fract_y
_atom_site_fract_z
_atom_site_U_iso_or_equiv
_atom_site_adp_type
_atom_site_occupancy
_atom_site_site_symmetry_order
_atom_site_calc_flag
_atom_site_refinement_flags_posn
_atom_site_refinement_flags_adp
_atom_site_refinement_flags_occupancy
_atom_site_disorder_assembly
_atom_site_disorder_group
F1 F 0.54391(18) 0.08485(10) 0.08471(6) 0.0433(3) Uani 1 1 d . . . . .
O1 O 0.78452(16) 0.38446(12) -0.12696(6) 0.0286(2) Uani 1 1 d . . . . .
O2 O 0.9589(2) 0.86045(14) -0.11739(8) 0.0439(3) Uani 1 1 d . . . . .
O3 O 0.91400(18) 0.61436(14) -0.19045(7) 0.0349(3) Uani 1 1 d . . . . .
H3 H 0.869493 0.522204 -0.184385 0.052 Uiso 1 1 calc GR . . . .
N1 N 0.76033(17) 0.35227(14) 0.37883(7) 0.0213(3) Uani 1 1 d . . . . .
H1A H 0.665036 0.333659 0.413165 0.026 Uiso 1 1 calc R . . . .
H1B H 0.882142 0.369992 0.407378 0.026 Uiso 1 1 calc R . . . .
N2 N 0.54156(19) 0.33030(14) 0.22750(7) 0.0238(3) Uani 1 1 d . . . . .
N3 N 0.66426(17) 0.51109(13) 0.15404(7) 0.0199(2) Uani 1 1 d . . . . .
N4 N 0.77448(17) 0.70845(13) 0.08743(7) 0.0209(3) Uani 1 1 d . . . . .
C1 C 0.5295(2) 0.18633(17) 0.25458(9) 0.0261(3) Uani 1 1 d . . . . .
H1C H 0.509316 0.094903 0.206168 0.031 Uiso 1 1 calc R . . . .
H1D H 0.413130 0.163290 0.285818 0.031 Uiso 1 1 calc R . . . .
C2 C 0.7214(2) 0.20890(17) 0.30832(9) 0.0244(3) Uani 1 1 d . . . . .
H2A H 0.709065 0.113885 0.329137 0.029 Uiso 1 1 calc R . . . .
H2B H 0.835791 0.221342 0.275473 0.029 Uiso 1 1 calc R . . . .
C3 C 0.7582(2) 0.49702(17) 0.35203(9) 0.0244(3) Uani 1 1 d . . . . .
H3A H 0.872950 0.526568 0.320767 0.029 Uiso 1 1 calc R . . . .
H3B H 0.772422 0.586740 0.400732 0.029 Uiso 1 1 calc R . . . .
C4 C 0.5625(2) 0.46521(18) 0.29861(9) 0.0254(3) Uani 1 1 d . . . . .
H4A H 0.447922 0.440893 0.330597 0.030 Uiso 1 1 calc R . . . .
H4B H 0.562315 0.560574 0.279870 0.030 Uiso 1 1 calc R . . . .
C5 C 0.6047(2) 0.35929(16) 0.15643(8) 0.0202(3) Uani 1 1 d . . . . .
C6 C 0.6043(2) 0.23981(16) 0.08407(9) 0.0244(3) Uani 1 1 d . . . . .
C7 C 0.6601(2) 0.27632(17) 0.01412(9) 0.0234(3) Uani 1 1 d . . . . .
H7 H 0.659342 0.194720 -0.033083 0.028 Uiso 1 1 calc R . . . .
C8 C 0.7197(2) 0.43658(16) 0.01162(8) 0.0202(3) Uani 1 1 d . . . . .
C9 C 0.7176(2) 0.54752(16) 0.08445(8) 0.0193(3) Uani 1 1 d . . . . .
C10 C 0.8334(2) 0.75503(17) 0.02061(9) 0.0233(3) Uani 1 1 d . . . . .
H10 H 0.874117 0.865640 0.024276 0.028 Uiso 1 1 calc R . . . .
C11 C 0.8383(2) 0.65234(17) -0.05282(9) 0.0229(3) Uani 1 1 d . . . . .
C12 C 0.7808(2) 0.48434(17) -0.06104(9) 0.0215(3) Uani 1 1 d . . . . .
C13 C 0.7742(2) 0.82801(17) 0.16431(9) 0.0250(3) Uani 1 1 d . . . . .
H13A H 0.653363 0.787528 0.190421 0.030 Uiso 1 1 calc R . . . .
H13B H 0.766842 0.926942 0.150991 0.030 Uiso 1 1 calc R . . . .
C14 C 0.9600(3) 0.86489(19) 0.22403(10) 0.0333(4) Uani 1 1 d . . . . .
H14A H 1.079962 0.904474 0.198286 0.050 Uiso 1 1 calc GR . . . .
H14B H 0.964654 0.768135 0.239229 0.050 Uiso 1 1 calc GR . . . .
H14C H 0.955917 0.945997 0.273334 0.050 Uiso 1 1 calc GR . . . .
H6A H 0.613(3) 0.199(2) 0.6641(11) 0.050 Uiso 1 1 d DR . . . .
C15 C 0.9083(2) 0.71961(19) -0.12192(10) 0.0293(3) Uani 1 1 d . . . . .
O4 O 0.43462(15) 0.27607(12) 0.45897(6) 0.0269(2) Uani 1 1 d . . . . .
O5 O 0.62103(16) 0.27011(13) 0.56760(7) 0.0312(3) Uani 1 1 d . . . . .
C16 C 0.4586(2) 0.22506(16) 0.52098(9) 0.0209(3) Uani 1 1 d . . . . .
C17 C 0.2825(2) 0.10104(17) 0.54002(9) 0.0241(3) Uani 1 1 d . . . . .
H17A H 0.318657 0.001184 0.533308 0.029 Uiso 1 1 calc R . . . .
H17B H 0.264444 0.137634 0.598421 0.029 Uiso 1 1 calc R . . . .
C18 C 0.0825(2) 0.06374(17) 0.48852(9) 0.0263(3) Uani 1 1 d . . . . .
H18A H 0.098142 0.027198 0.429838 0.032 Uiso 1 1 calc R . . . .
H18B H 0.041942 0.161861 0.496040 0.032 Uiso 1 1 calc R . . . .
O6 O 0.5790(2) 0.15812(16) 0.70852(8) 0.0443(3) Uani 1 1 d D . . . .
H6B H 0.664408 0.219882 0.750489 0.066 Uiso 1 1 d G . . . .
O7 O 1.15544(15) 0.43331(13) 0.43775(7) 0.0312(3) Uani 1 1 d . . . . .
H7A H 1.238263 0.378885 0.442282 0.047 Uiso 1 1 d G . . . .
H7B H 1.222447 0.527083 0.433637 0.047 Uiso 1 1 d G . . . .

loop_
_atom_site_aniso_label
_atom_site_aniso_U_11
_atom_site_aniso_U_22
_atom_site_aniso_U_33
_atom_site_aniso_U_23
_atom_site_aniso_U_13
_atom_site_aniso_U_12
F1 0.0786(8) 0.0159(4) 0.0277(5) 0.0048(4) 0.0073(5) 0.0028(5)
O1 0.0332(6) 0.0286(6) 0.0224(5) 0.0034(4) 0.0048(4) 0.0093(5)
O2 0.0604(9) 0.0321(6) 0.0356(7) 0.0164(5) 0.0098(6) 0.0012(6)
O3 0.0400(7) 0.0371(6) 0.0273(6) 0.0115(5) 0.0108(5) 0.0076(5)
N1 0.0184(6) 0.0234(6) 0.0214(6) 0.0082(5) 0.0030(4) 0.0033(5)
N2 0.0283(6) 0.0204(6) 0.0224(6) 0.0067(5) 0.0025(5) 0.0057(5)
N3 0.0193(6) 0.0194(6) 0.0208(6) 0.0052(5) 0.0005(4) 0.0057(4)
N4 0.0220(6) 0.0183(6) 0.0227(6) 0.0058(5) 0.0016(5) 0.0061(5)
C1 0.0314(8) 0.0204(7) 0.0229(7) 0.0079(6) 0.0027(6) 0.0001(6)
C2 0.0298(8) 0.0202(7) 0.0253(7) 0.0090(6) 0.0074(6) 0.0075(6)
C3 0.0309(8) 0.0185(7) 0.0217(7) 0.0050(5) 0.0055(6) 0.0039(6)
C4 0.0328(8) 0.0248(7) 0.0220(7) 0.0075(6) 0.0079(6) 0.0122(6)
C5 0.0176(6) 0.0210(7) 0.0206(7) 0.0050(5) -0.0016(5) 0.0043(5)
C6 0.0293(8) 0.0154(6) 0.0249(7) 0.0042(5) -0.0017(6) 0.0025(5)
C7 0.0247(7) 0.0201(7) 0.0217(7) 0.0017(5) -0.0013(5) 0.0048(5)
C8 0.0167(6) 0.0218(7) 0.0217(7) 0.0053(5) -0.0002(5) 0.0057(5)
C9 0.0161(6) 0.0193(7) 0.0221(7) 0.0058(5) -0.0011(5) 0.0051(5)
C10 0.0213(7) 0.0223(7) 0.0275(7) 0.0096(6) 0.0017(6) 0.0058(5)
C11 0.0190(7) 0.0249(7) 0.0248(7) 0.0088(6) 0.0020(5) 0.0048(5)
C12 0.0157(6) 0.0260(7) 0.0218(7) 0.0055(6) 0.0008(5) 0.0057(5)
C13 0.0315(8) 0.0188(7) 0.0262(7) 0.0047(6) 0.0070(6) 0.0103(6)
C14 0.0419(9) 0.0261(8) 0.0273(8) 0.0004(6) -0.0018(7) 0.0096(7)
C15 0.0268(8) 0.0322(8) 0.0284(8) 0.0119(7) 0.0044(6) 0.0045(6)
O4 0.0205(5) 0.0312(6) 0.0313(6) 0.0160(5) 0.0066(4) 0.0044(4)
O5 0.0220(5) 0.0308(6) 0.0374(6) 0.0153(5) -0.0025(4) -0.0020(4)
C16 0.0200(7) 0.0176(6) 0.0253(7) 0.0058(5) 0.0061(5) 0.0051(5)
C17 0.0213(7) 0.0211(7) 0.0285(7) 0.0100(6) 0.0037(6) 0.0013(5)
C18 0.0220(7) 0.0237(7) 0.0296(8) 0.0112(6) 0.0021(6) -0.0023(6)
O6 0.0432(8) 0.0436(7) 0.0385(7) 0.0163(6) -0.0026(6) -0.0024(6)
O7 0.0189(5) 0.0283(6) 0.0463(7) 0.0144(5) 0.0026(5) 0.0034(4)

loop_
_atom_type_symbol
_atom_type_description
_atom_type_scat_dispersion_real
_atom_type_scat_dispersion_imag
_atom_type_scat_source
C C 0.0033 0.0016 'International Tables Vol C Tables 4.2.6.8 and 6.1.1.4'
H H 0.0000 0.0000 'International Tables Vol C Tables 4.2.6.8 and 6.1.1.4'
F F 0.0171 0.0103 'International Tables Vol C Tables 4.2.6.8 and 6.1.1.4'
N N 0.0061 0.0033 'International Tables Vol C Tables 4.2.6.8 and 6.1.1.4'
O O 0.0106 0.0060 'International Tables Vol C Tables 4.2.6.8 and 6.1.1.4'

loop_
_geom_angle_atom_site_label_1
_geom_angle_atom_site_label_2
_geom_angle_atom_site_label_3
_geom_angle
_geom_angle_site_symmetry_1
_geom_angle_site_symmetry_3
C15 O3 H3 109.5 . .
H1A N1 H1B 107.8 . .
C2 N1 H1A 109.1 . .
C2 N1 H1B 109.1 . .
C3 N1 H1A 109.1 . .
C3 N1 H1B 109.1 . .
C3 N1 C2 112.43(11) . .
C1 N2 C4 110.15(11) . .
C5 N2 C1 126.32(12) . .
C5 N2 C4 118.87(12) . .
C5 N3 C9 119.82(12) . .
C9 N4 C13 120.41(11) . .
C10 N4 C9 119.42(12) . .
C10 N4 C13 120.15(12) . .
N2 C1 H1C 109.7 . .
N2 C1 H1D 109.7 . .
N2 C1 C2 110.00(11) . .
H1C C1 H1D 108.2 . .
C2 C1 H1C 109.7 . .
C2 C1 H1D 109.7 . .
N1 C2 C1 110.26(12) . .
N1 C2 H2A 109.6 . .
N1 C2 H2B 109.6 . .
C1 C2 H2A 109.6 . .
C1 C2 H2B 109.6 . .
H2A C2 H2B 108.1 . .
N1 C3 H3A 109.7 . .
N1 C3 H3B 109.7 . .
N1 C3 C4 109.86(11) . .
H3A C3 H3B 108.2 . .
C4 C3 H3A 109.7 . .
C4 C3 H3B 109.7 . .
N2 C4 C3 109.15(12) . .
N2 C4 H4A 109.9 . .
N2 C4 H4B 109.9 . .
C3 C4 H4A 109.9 . .
C3 C4 H4B 109.9 . .
H4A C4 H4B 108.3 . .
N2 C5 C6 124.87(13) . .
N3 C5 N2 116.70(12) . .
N3 C5 C6 118.38(12) . .
F1 C6 C5 119.61(13) . .
C7 C6 F1 118.48(13) . .
C7 C6 C5 121.91(13) . .
C6 C7 H7 120.3 . .
C6 C7 C8 119.41(13) . .
C8 C7 H7 120.3 . .
C7 C8 C12 122.45(13) . .
C9 C8 C7 115.84(12) . .
C9 C8 C12 121.71(13) . .
N3 C9 N4 115.74(12) . .
N3 C9 C8 124.62(12) . .
N4 C9 C8 119.64(12) . .
N4 C10 H10 118.1 . .
N4 C10 C11 123.86(13) . .
C11 C10 H10 118.1 . .
C10 C11 C12 120.12(13) . .
C10 C11 C15 118.44(13) . .
C12 C11 C15 121.42(13) . .
O1 C12 C8 121.96(13) . .
O1 C12 C11 122.80(13) . .
C11 C12 C8 115.24(12) . .
N4 C13 H13A 109.2 . .
N4 C13 H13B 109.2 . .
N4 C13 C14 111.88(12) . .
H13A C13 H13B 107.9 . .
C14 C13 H13A 109.2 . .
C14 C13 H13B 109.2 . .
C13 C14 H14A 109.5 . .
C13 C14 H14B 109.5 . .
C13 C14 H14C 109.5 . .
H14A C14 H14B 109.5 . .
H14A C14 H14C 109.5 . .
H14B C14 H14C 109.5 . .
O2 C15 O3 121.12(14) . .
O2 C15 C11 123.46(15) . .
O3 C15 C11 115.42(13) . .
O4 C16 C17 118.59(12) . .
O5 C16 O4 123.46(13) . .
O5 C16 C17 117.95(13) . .
C16 C17 H17A 108.2 . .
C16 C17 H17B 108.2 . .
H17A C17 H17B 107.3 . .
C18 C17 C16 116.38(12) . .
C18 C17 H17A 108.2 . .
C18 C17 H17B 108.2 . .
C17 C18 C18 112.15(16) . 2_556
C17 C18 H18A 109.2 . .
C17 C18 H18B 109.2 . .
C18 C18 H18A 109.2 2_556 .
C18 C18 H18B 109.2 2_556 .
H18A C18 H18B 107.9 . .
H6A O6 H6B 106.8 . .
H7A O7 H7B 109.4 . .

loop_
_geom_bond_atom_site_label_1
_geom_bond_atom_site_label_2
_geom_bond_distance
_geom_bond_site_symmetry_2
F1 C6 1.3541(16) .
O1 C12 1.2654(17) .
O2 C15 1.210(2) .
O3 H3 0.8400 .
O3 C15 1.3257(19) .
N1 H1A 0.9100 .
N1 H1B 0.9100 .
N1 C2 1.4915(18) .
N1 C3 1.4912(18) .
N2 C1 1.4662(18) .
N2 C4 1.4667(18) .
N2 C5 1.3568(18) .
N3 C5 1.3348(18) .
N3 C9 1.3370(18) .
N4 C9 1.3908(17) .
N4 C10 1.3402(18) .
N4 C13 1.4830(18) .
C1 H1C 0.9900 .
C1 H1D 0.9900 .
C1 C2 1.517(2) .
C2 H2A 0.9900 .
C2 H2B 0.9900 .
C3 H3A 0.9900 .
C3 H3B 0.9900 .
C3 C4 1.516(2) .
C4 H4A 0.9900 .
C4 H4B 0.9900 .
C5 C6 1.429(2) .
C6 C7 1.348(2) .
C7 H7 0.9500 .
C7 C8 1.409(2) .
C8 C9 1.3972(19) .
C8 C12 1.4408(19) .
C10 H10 0.9500 .
C10 C11 1.373(2) .
C11 C12 1.435(2) .
C11 C15 1.483(2) .
C13 H13A 0.9900 .
C13 H13B 0.9900 .
C13 C14 1.511(2) .
C14 H14A 0.9800 .
C14 H14B 0.9800 .
C14 H14C 0.9800 .
O4 C16 1.2633(17) .
O5 C16 1.2547(18) .
C16 C17 1.5227(18) .
C17 H17A 0.9900 .
C17 H17B 0.9900 .
C17 C18 1.516(2) .
C18 C18 1.525(3) 2_556
C18 H18A 0.9900 .
C18 H18B 0.9900 .
O6 H6A 0.924(15) .
O6 H6B 0.8700 .
O7 H7A 0.8700 .
O7 H7B 0.8701 .

loop_
_geom_hbond_atom_site_label_D
_geom_hbond_atom_site_label_H
_geom_hbond_atom_site_label_A
_geom_hbond_distance_DH
_geom_hbond_distance_HA
_geom_hbond_distance_DA
_geom_hbond_angle_DHA
_geom_hbond_site_symmetry_A
_geom_hbond_publ_flag
O3 H3 O1 0.84 1.75 2.5346(16) 154.0 . yes
N1 H1A O4 0.91 1.82 2.7093(15) 166.3 . yes
N1 H1B O7 0.91 1.84 2.7180(16) 161.5 . yes
C1 H1C F1 0.99 2.06 2.8148(17) 131.3 . yes
O6 H6A O5 0.924(15) 1.890(16) 2.7989(17) 167(2) . yes
O7 H7A O4 0.87 1.90 2.7726(15) 174.9 1_655 yes
O7 H7B O5 0.87 1.87 2.7340(15) 175.5 2_766 yes

loop_
_geom_torsion_atom_site_label_1
_geom_torsion_atom_site_label_2
_geom_torsion_atom_site_label_3
_geom_torsion_atom_site_label_4
_geom_torsion
_geom_torsion_site_symmetry_1
_geom_torsion_site_symmetry_2
_geom_torsion_site_symmetry_3
_geom_torsion_site_symmetry_4
F1 C6 C7 C8 178.75(13) . . . .
N1 C3 C4 N2 -58.33(15) . . . .
N2 C1 C2 N1 55.86(15) . . . .
N2 C5 C6 F1 -2.3(2) . . . .
N2 C5 C6 C7 176.78(14) . . . .
N3 C5 C6 F1 -179.78(13) . . . .
N3 C5 C6 C7 -0.7(2) . . . .
N4 C10 C11 C12 -0.8(2) . . . .
N4 C10 C11 C15 -179.53(13) . . . .
C1 N2 C4 C3 62.92(15) . . . .
C1 N2 C5 N3 -159.64(13) . . . .
C1 N2 C5 C6 22.9(2) . . . .
C2 N1 C3 C4 54.31(15) . . . .
C3 N1 C2 C1 -52.97(15) . . . .
C4 N2 C1 C2 -61.80(15) . . . .
C4 N2 C5 N3 -6.34(19) . . . .
C4 N2 C5 C6 176.16(13) . . . .
C5 N2 C1 C2 93.43(16) . . . .
C5 N2 C4 C3 -94.40(15) . . . .
C5 N3 C9 N4 179.02(12) . . . .
C5 N3 C9 C8 -1.2(2) . . . .
C5 C6 C7 C8 -0.4(2) . . . .
C6 C7 C8 C9 0.6(2) . . . .
C6 C7 C8 C12 -179.87(14) . . . .
C7 C8 C9 N3 0.1(2) . . . .
C7 C8 C9 N4 179.91(12) . . . .
C7 C8 C12 O1 0.0(2) . . . .
C7 C8 C12 C11 -179.52(13) . . . .
C9 N3 C5 N2 -176.27(12) . . . .
C9 N3 C5 C6 1.40(19) . . . .
C9 N4 C10 C11 1.2(2) . . . .
C9 N4 C13 C14 80.31(16) . . . .
C9 C8 C12 O1 179.42(13) . . . .
C9 C8 C12 C11 -0.07(19) . . . .
C10 N4 C9 N3 178.87(12) . . . .
C10 N4 C9 C8 -0.97(19) . . . .
C10 N4 C13 C14 -98.41(16) . . . .
C10 C11 C12 O1 -179.24(13) . . . .
C10 C11 C12 C8 0.2(2) . . . .
C10 C11 C15 O2 -1.0(2) . . . .
C10 C11 C15 O3 178.45(13) . . . .
C12 C8 C9 N3 -179.39(13) . . . .
C12 C8 C9 N4 0.4(2) . . . .
C12 C11 C15 O2 -179.68(15) . . . .
C12 C11 C15 O3 -0.2(2) . . . .
C13 N4 C9 N3 0.13(18) . . . .
C13 N4 C9 C8 -179.71(12) . . . .
C13 N4 C10 C11 179.95(13) . . . .
C15 C11 C12 O1 -0.6(2) . . . .
C15 C11 C12 C8 178.89(13) . . . .
O4 C16 C17 C18 -7.5(2) . . . .
O5 C16 C17 C18 173.10(13) . . . .
C16 C17 C18 C18 178.98(15) . . . 2_556
